data_4516543
loop_
_publ_author_name
'White, Nicholas G.'
'MacLachlan, Mark J.'

_publ_section_title
;
 Anion and Cation Effects on Anion-Templated Assembly of
 Tetrahydroxytriptycene
;
_journal_issue 11
_journal_name_full 'Crystal Growth &amp; Design'
_journal_page_first 5629
_journal_paper_doi 10.1021/acs.cgd.5b01342
_journal_volume 15
_journal_year 2015
_chemical_compound_source synthesized
_chemical_formula_moiety 'C22 H18 O4, 1.5(C8 H20 N), 1.5(Br)'
_chemical_formula_sum 'C34 H48 Br1.5 N1.5 O4'
_chemical_formula_weight 661.62
_space_group_IT_number 62
_space_group_name_Hall '-P 2ac 2n'
_space_group_name_H-M_alt 'P n m a'
_symmetry_cell_setting orthorhombic
_symmetry_space_group_name_Hall '-P 2ac 2n'
_symmetry_space_group_name_H-M 'P n m a'
_atom_sites_solution_hydrogens difmap
_atom_sites_solution_primary other
_cell_angle_alpha 90
_cell_angle_beta 90
_cell_angle_gamma 90
_cell_formula_units_Z 8
_cell_length_a 15.3023(19)
_cell_length_b 35.513(4)
_cell_length_c 12.0386(15)
_cell_measurement_reflns_used 9913
_cell_measurement_temperature 90
_cell_measurement_theta_max 26.27
_cell_measurement_theta_min 2.23
_cell_volume 6542.1(14)
_computing_cell_refinement 'Apex2, (Bruker, 2007)'
_computing_data_collection 'Apex2, (Bruker, 2007)'
_computing_data_reduction 'Apex2, (Bruker, 2007)'
_computing_publication_material 'CRYSTALS (Betteridge et al., 2003)'
_computing_structure_refinement 'CRYSTALS (Betteridge et al., 2003)'
_computing_structure_solution 'Superflip (Palatinus & Chapuis, 2007)'
_diffrn_ambient_temperature 90
_diffrn_measured_fraction_theta_full 0.998
_diffrn_measured_fraction_theta_max 0.993
_diffrn_measurement_device Serial
_diffrn_measurement_device_type 'Bruker Apex Duo'
_diffrn_measurement_method \w/2\q
_diffrn_radiation_monochromator graphite
_diffrn_radiation_type 'Mo K\a'
_diffrn_radiation_wavelength 0.71073
_diffrn_reflns_av_R_equivalents 0.043
_diffrn_reflns_limit_h_max 18
_diffrn_reflns_limit_h_min -19
_diffrn_reflns_limit_k_max 42
_diffrn_reflns_limit_k_min -44
_diffrn_reflns_limit_l_max 14
_diffrn_reflns_limit_l_min -14
_diffrn_reflns_number 35272
_diffrn_reflns_theta_full 25.796
_diffrn_reflns_theta_max 26.322
_diffrn_reflns_theta_min 1.786
_diffrn_standards_decay_% 0
_diffrn_standards_interval_count 0
_diffrn_standards_interval_time 0
_diffrn_standards_number 0
_exptl_absorpt_coefficient_mu 1.905
_exptl_absorpt_correction_T_max 1.00
_exptl_absorpt_correction_T_min 0.658
_exptl_absorpt_correction_type multi-scan
_exptl_absorpt_process_details 'Apex2, (Bruker, 2007)'
_exptl_crystal_colour colourless
_exptl_crystal_density_diffrn 1.343
_exptl_crystal_density_method 'not measured'
_exptl_crystal_description plate
_exptl_crystal_F_000 2776
_exptl_crystal_size_max 0.70
_exptl_crystal_size_mid 0.27
_exptl_crystal_size_min 0.12
_refine_diff_density_max 2.44
_refine_diff_density_min -1.86
_refine_ls_extinction_method None
_refine_ls_goodness_of_fit_ref 0.9690
_refine_ls_hydrogen_treatment constr
_refine_ls_matrix_type full
_refine_ls_number_parameters 403
_refine_ls_number_reflns 5639
_refine_ls_number_restraints 337
_refine_ls_R_factor_all 0.1537
_refine_ls_R_factor_gt 0.1414
_refine_ls_shift/su_max 0.0006621
_refine_ls_shift/su_mean 0.0000406
_refine_ls_structure_factor_coef Fsqd
_refine_ls_weighting_details
;
 Method, part 1, Chebychev polynomial, (Watkin, 1994, Prince, 1982) 
 [weight] = 1.0/[A~0~*T~0~(x)+A~1~*T~1~(x) ... +A~n-1~]*T~n-1~(x)] 
 where A~i~ are the Chebychev coefficients listed below and x= Fcalc/Fmax 
 Method = Robust Weighting (Prince, 1982) 
 W = [weight] * [1-(deltaF/6*sigmaF)^2^]^2^ 
 A~i~ are: 
 4.50 5.59 1.47 
;
_refine_ls_weighting_scheme calc
_refine_ls_wR_factor_all 0.3218
_refine_ls_wR_factor_gt 0.3173
_refine_ls_wR_factor_ref 0.3218
_reflns_limit_h_max 19
_reflns_limit_h_min 0
_reflns_limit_k_max 44
_reflns_limit_k_min 0
_reflns_limit_l_max 14
_reflns_limit_l_min 0
_reflns_number_gt 4698
_reflns_number_total 6717
_reflns_threshold_expression I>2.0\s(I)
_oxford_diffrn_Wilson_B_factor 3.25
_oxford_diffrn_Wilson_scale 402.52
_oxford_refine_ls_r_factor_ref 0.1537
_oxford_refine_ls_scale 0.06065(3)
_oxford_reflns_number_all 5639
_oxford_reflns_threshold_expression_ref I>-3.0\s(I)
_cod_data_source_file cg5b01342_si_002.cif
_cod_data_source_block TEA_nosqueeze
_cod_depositor_comments
;
The following automatic conversions were performed:

data item '_atom_sites_solution_primary' value 'Other' was changed to
'other' in accordance with the
/home/saulius/struct/COD-crude-data/automatic-downloads/DataCite-retrospective/ACS/depositions/lib/dictionaries/cif_core.dic
dictionary named 'cif_core.dic' version 2.4.2 last updated on
2011-04-26.

Automatic conversion script
Id: cif_fix_values 6909 2019-04-08 15:41:33Z antanas 
;
_cod_original_cell_volume 6542.2(14)
_cod_original_sg_symbol_H-M 'P n m a '
_cod_original_formula_sum 'C34 H48 Br1.50 N1.50 O4'
_cod_database_code 4516543

loop_
_symmetry_equiv_pos_as_xyz
x,y,z
-x,-y,-z
x,-y+1/2,z
-x,y+1/2,-z
-x+1/2,-y,z+1/2
x+1/2,y,-z+1/2
x+1/2,-y+1/2,-z+1/2
-x+1/2,y+1/2,z+1/2

loop_
_atom_site_label
_atom_site_type_symbol
_atom_site_fract_x
_atom_site_fract_y
_atom_site_fract_z
_atom_site_U_iso_or_equiv
_atom_site_occupancy
_atom_site_adp_type
_atom_site_refinement_flags_posn
_atom_site_refinement_flags_adp
C1 C 0.4859(6) 0.52509(18) 0.1974(7) 0.0312 1.0000 Uani D .
C2 C 0.5213(6) 0.5459(2) 0.2863(6) 0.0328 1.0000 Uani D .
C3 C 0.5311(6) 0.5848(2) 0.2752(6) 0.0278 1.0000 Uani D .
C4 C 0.5031(5) 0.6026(2) 0.1816(7) 0.0243 1.0000 Uani D .
C5 C 0.4698(6) 0.5820(2) 0.0921(7) 0.0312 1.0000 Uani D .
C6 C 0.4607(7) 0.5432(2) 0.1021(7) 0.0354 1.0000 Uani D .
C7 C 0.6287(7) 0.6517(3) -0.1623(6) 0.0459 1.0000 Uani D .
C8 C 0.6609(6) 0.6744(3) -0.0799(9) 0.0437 1.0000 Uani D .
C9 C 0.6250(6) 0.6730(2) 0.0273(8) 0.0342 1.0000 Uani D .
C10 C 0.5540(5) 0.6503(2) 0.0475(6) 0.0253 1.0000 Uani D .
C11 C 0.5191(5) 0.6283(2) -0.0373(7) 0.0307 1.0000 Uani D .
C12 C 0.5563(6) 0.6294(3) -0.1425(7) 0.0373 1.0000 Uani D .
C13 C 0.2406(5) 0.6671(3) 0.0630(8) 0.0378 1.0000 Uani D .
C14 C 0.2749(5) 0.6882(2) 0.1497(8) 0.0340 1.0000 Uani D .
C15 C 0.3611(5) 0.6823(2) 0.1831(7) 0.0300 1.0000 Uani D .
C16 C 0.4104(5) 0.6557(2) 0.1312(8) 0.0276 1.0000 Uani D .
C17 C 0.3765(5) 0.6346(2) 0.0438(7) 0.0259 1.0000 Uani D .
C18 C 0.2894(6) 0.6406(3) 0.0100(7) 0.0349 1.0000 Uani D .
C19 C 0.4392(6) 0.6058(3) -0.0070(8) 0.0305 1.0000 Uani . .
C20 C 0.3990(7) 0.5840(3) -0.1007(8) 0.0393 1.0000 Uani . .
C21 C 0.5063(5) 0.6453(3) 0.1577(7) 0.0271 1.0000 Uani . .
C22 C 0.5425(6) 0.6684(3) 0.2526(8) 0.0310 1.0000 Uani . .
N50 N 0.7800(4) 0.5636(2) 0.0316(7) 0.0729 1.0000 Uani D U
C51 C 0.8615(6) 0.5875(3) 0.0173(13) 0.0825 1.0000 Uani D U
C52 C 0.8428(9) 0.6311(4) 0.0266(18) 0.0979 1.0000 Uani D U
C61 C 0.7254(7) 0.5635(4) -0.0735(9) 0.0815 1.0000 Uani D U
C62 C 0.7710(10) 0.5409(6) -0.1702(12) 0.1020 1.0000 Uani D U
C71 C 0.8108(6) 0.5247(3) 0.0582(12) 0.0730 1.0000 Uani D U
C72 C 0.7361(8) 0.4958(4) 0.0511(16) 0.0828 1.0000 Uani D U
C81 C 0.7238(6) 0.5787(4) 0.1240(9) 0.0758 1.0000 Uani D U
C82 C 0.7709(8) 0.5784(5) 0.2389(11) 0.0880 1.0000 Uani D U
N150 N 0.4104(8) 0.7500 -0.1924(9) 0.0660 1.0000 Uani DS TU
C151 C 0.3858(14) 0.7734(4) -0.2915(12) 0.0674 0.5000 Uani D U
C152 C 0.3439(18) 0.8114(5) -0.254(2) 0.0682 0.5000 Uani D U
C161 C 0.3336(10) 0.7256(3) -0.1588(17) 0.0659 0.5000 Uani D U
C162 C 0.2533(14) 0.7500 -0.124(3) 0.0657 0.5000 Uani DS TU
C171 C 0.4844(10) 0.7234(4) -0.2230(13) 0.0671 0.5000 Uani D U
C172 C 0.4655(9) 0.7012(4) -0.3330(11) 0.0697 1.0000 Uani D U
C181 C 0.4405(14) 0.7742(3) -0.0971(12) 0.0655 0.5000 Uani D U
Br2 Br 0.80461(11) 0.7500 0.08553(12) 0.0440 1.0000 Uani S T
Br1 Br 0.58623(8) 0.57643(3) -0.40839(9) 0.0493 1.0000 Uani . .
O2 O 0.5435(5) 0.5251(2) 0.3775(5) 0.0391 1.0000 Uani D .
O1 O 0.4707(6) 0.48714(17) 0.2061(6) 0.0505 1.0000 Uani D .
O8 O 0.7316(5) 0.6963(2) -0.1062(7) 0.0625 1.0000 Uani D .
O7 O 0.6679(6) 0.6519(3) -0.2649(7) 0.0678 1.0000 Uani D .
C182 C 0.469(3) 0.7500 0.0049(19) 0.0642 0.5000 Uani DS TU
H31 H 0.5569 0.5988 0.3342 0.0370 1.0000 Uiso . .
H61 H 0.4373 0.5294 0.0412 0.0403 1.0000 Uiso . .
H91 H 0.6505 0.6875 0.0863 0.0422 1.0000 Uiso . .
H121 H 0.5316 0.6147 -0.2016 0.0455 1.0000 Uiso . .
H131 H 0.1819 0.6718 0.0390 0.0416 1.0000 Uiso . .
H141 H 0.2400 0.7073 0.1874 0.0394 1.0000 Uiso . .
H151 H 0.3853 0.6967 0.2437 0.0370 1.0000 Uiso . .
H181 H 0.2655 0.6254 -0.0477 0.0405 1.0000 Uiso . .
H201 H 0.3829 0.6005 -0.1584 0.0456 1.0000 Uiso . .
H202 H 0.4414 0.5663 -0.1279 0.0456 1.0000 Uiso . .
H203 H 0.3497 0.5707 -0.0742 0.0456 1.0000 Uiso . .
H221 H 0.5431 0.6942 0.2352 0.0395 1.0000 Uiso . .
H222 H 0.6017 0.6604 0.2678 0.0395 1.0000 Uiso . .
H223 H 0.5090 0.6644 0.3188 0.0395 1.0000 Uiso . .
H511 H 0.9010 0.5831 0.0778 0.1047 1.0000 Uiso . .
H512 H 0.8925 0.5792 -0.0501 0.1047 1.0000 Uiso . .
H521 H 0.8985 0.6433 -0.0026 0.1265 1.0000 Uiso . .
H522 H 0.8167 0.6384 0.0723 0.1265 1.0000 Uiso . .
H523 H 0.8083 0.6346 -0.0556 0.1265 1.0000 Uiso . .
H611 H 0.7177 0.5901 -0.0976 0.1025 1.0000 Uiso . .
H612 H 0.6696 0.5539 -0.0596 0.1025 1.0000 Uiso . .
H621 H 0.7343 0.5432 -0.2348 0.1267 1.0000 Uiso . .
H622 H 0.8253 0.5530 -0.1860 0.1267 1.0000 Uiso . .
H623 H 0.7772 0.5167 -0.1480 0.1267 1.0000 Uiso . .
H711 H 0.8356 0.5234 0.1289 0.0915 1.0000 Uiso . .
H712 H 0.8538 0.5167 0.0037 0.0915 1.0000 Uiso . .
H721 H 0.7555 0.4714 0.0680 0.1032 1.0000 Uiso . .
H722 H 0.6916 0.5030 0.1045 0.1032 1.0000 Uiso . .
H723 H 0.7099 0.4963 -0.0207 0.1032 1.0000 Uiso . .
H811 H 0.7090 0.6049 0.1070 0.0945 1.0000 Uiso . .
H812 H 0.6723 0.5649 0.1299 0.0945 1.0000 Uiso . .
H821 H 0.7321 0.5893 0.2937 0.1095 1.0000 Uiso . .
H822 H 0.8218 0.5941 0.2352 0.1095 1.0000 Uiso . .
H823 H 0.7851 0.5541 0.2581 0.1095 1.0000 Uiso . .
H1521 H 0.3430 0.8280 -0.3185 0.0844 0.5000 Uiso . .
H1522 H 0.4053 0.8253 -0.2171 0.0844 0.5000 Uiso . .
H1523 H 0.3092 0.8117 -0.2070 0.0844 0.5000 Uiso . .
H1621 H 0.2054 0.7341 -0.1050 0.0793 0.5000 Uiso . .
H1622 H 0.2361 0.7654 -0.1861 0.0793 0.5000 Uiso . .
H1623 H 0.2681 0.7655 -0.0639 0.0793 0.5000 Uiso . .
H1611 H 0.3162 0.7101 -0.2196 0.0794 0.5000 Uiso . .
H1612 H 0.3482 0.7102 -0.0973 0.0794 0.5000 Uiso . .
H1721 H 0.5103 0.6851 -0.3496 0.0839 0.5000 Uiso . .
H1722 H 0.4570 0.7196 -0.3908 0.0839 0.5000 Uiso . .
H1723 H 0.4111 0.6878 -0.3242 0.0839 0.5000 Uiso . .
H1821 H 0.4885 0.7660 0.0630 0.0772 0.5000 Uiso . .
H1822 H 0.5166 0.7341 -0.0174 0.0772 0.5000 Uiso . .
H1823 H 0.4221 0.7351 0.0290 0.0772 0.5000 Uiso . .
H1711 H 0.5366 0.7367 -0.2301 0.0800 0.5000 Uiso . .
H1712 H 0.4902 0.7049 -0.1645 0.0800 0.5000 Uiso . .
H1511 H 0.4364 0.7752 -0.3396 0.0804 0.5000 Uiso . .
H1512 H 0.3403 0.7616 -0.3311 0.0804 0.5000 Uiso . .
H1811 H 0.4886 0.7891 -0.1201 0.0779 0.5000 Uiso . .
H1812 H 0.3940 0.7901 -0.0739 0.0779 0.5000 Uiso . .
H11 H 0.4566 0.4712 0.2566 0.0538 1.0000 Uiso . .
H21 H 0.5547 0.5386 0.4346 0.0442 1.0000 Uiso . .
H71 H 0.6474 0.6324 -0.3016 0.0689 1.0000 Uiso . .
H81 H 0.7519 0.7107 -0.0537 0.0678 1.0000 Uiso . .

loop_
_atom_site_aniso_label
_atom_site_aniso_U_11
_atom_site_aniso_U_22
_atom_site_aniso_U_33
_atom_site_aniso_U_23
_atom_site_aniso_U_13
_atom_site_aniso_U_12
C1 0.039(5) 0.024(4) 0.031(5) -0.006(4) 0.006(4) 0.004(4)
C2 0.039(5) 0.041(5) 0.018(4) -0.003(4) -0.001(4) 0.019(4)
C3 0.030(5) 0.035(5) 0.018(4) -0.010(3) 0.002(4) 0.006(4)
C4 0.018(4) 0.030(4) 0.025(4) -0.014(4) -0.001(3) 0.010(3)
C5 0.032(5) 0.032(5) 0.029(5) -0.006(4) 0.000(4) 0.008(4)
C6 0.046(6) 0.027(5) 0.034(5) -0.013(4) -0.008(4) 0.008(4)
C7 0.060(7) 0.056(6) 0.021(5) 0.003(4) 0.016(5) 0.013(6)
C8 0.030(5) 0.049(6) 0.052(6) 0.001(5) 0.016(5) 0.002(5)
C9 0.026(5) 0.031(5) 0.045(5) -0.008(4) -0.005(4) 0.001(4)
C10 0.024(4) 0.030(4) 0.021(4) -0.005(3) 0.003(3) 0.007(4)
C11 0.030(5) 0.037(5) 0.024(4) -0.001(4) 0.005(4) 0.009(4)
C12 0.039(5) 0.040(5) 0.033(5) 0.001(4) 0.000(4) 0.004(4)
C13 0.014(4) 0.065(7) 0.035(5) 0.019(5) -0.001(4) 0.003(4)
C14 0.021(4) 0.037(5) 0.045(6) 0.011(4) 0.019(4) 0.004(4)
C15 0.022(5) 0.034(5) 0.034(5) 0.006(4) 0.005(4) -0.004(4)
C16 0.024(4) 0.024(4) 0.035(5) 0.003(4) 0.001(4) -0.003(3)
C17 0.024(4) 0.027(4) 0.026(4) 0.005(3) -0.008(4) -0.005(4)
C18 0.023(4) 0.046(5) 0.036(5) 0.013(4) -0.007(4) 0.000(4)
C19 0.026(4) 0.034(5) 0.031(5) -0.003(4) -0.011(4) 0.010(4)
C20 0.046(6) 0.039(5) 0.033(5) 0.002(4) -0.013(4) 0.003(4)
C21 0.016(4) 0.039(5) 0.026(5) -0.002(4) 0.001(3) -0.001(4)
C22 0.027(5) 0.037(5) 0.029(4) -0.008(4) -0.001(4) -0.002(4)
N50 0.024(3) 0.094(4) 0.100(4) 0.025(4) -0.003(3) 0.006(3)
C51 0.028(3) 0.104(5) 0.115(5) 0.038(4) -0.006(3) 0.001(3)
C52 0.049(6) 0.101(4) 0.144(8) 0.043(7) -0.010(6) -0.006(4)
C61 0.031(3) 0.113(5) 0.100(5) 0.029(4) -0.006(3) 0.005(3)
C62 0.060(6) 0.149(8) 0.097(5) 0.020(6) 0.002(5) 0.008(6)
C71 0.029(3) 0.091(4) 0.099(5) 0.017(4) -0.004(3) 0.007(3)
C72 0.043(5) 0.091(5) 0.114(8) 0.009(7) -0.025(6) 0.002(4)
C81 0.025(3) 0.092(5) 0.110(5) 0.009(4) -0.006(3) 0.004(3)
C82 0.034(5) 0.111(8) 0.119(5) -0.024(7) -0.017(4) 0.008(6)
N150 0.073(5) 0.066(5) 0.059(5) 0.0000 -0.020(4) 0.0000
C151 0.074(5) 0.069(5) 0.060(5) 0.0011(5) -0.021(4) -0.0002(5)
C152 0.076(5) 0.067(5) 0.062(5) 0.0022(13) -0.022(4) 0.0004(14)
C161 0.072(5) 0.066(5) 0.059(5) -0.0003(6) -0.021(4) -0.0004(5)
C162 0.071(5) 0.068(6) 0.058(6) 0.0000 -0.022(4) 0.0000
C171 0.073(5) 0.068(5) 0.060(5) -0.0011(6) -0.020(4) 0.0008(7)
C172 0.076(5) 0.072(5) 0.062(5) -0.0037(15) -0.020(4) 0.0016(14)
C181 0.071(5) 0.065(5) 0.060(5) 0.0003(5) -0.021(4) -0.0002(6)
Br2 0.0529(9) 0.0437(8) 0.0355(8) 0.0000 -0.0030(7) 0.0000
Br1 0.0608(7) 0.0573(7) 0.0298(6) -0.0101(5) -0.0059(5) -0.0042(5)
O2 0.042(4) 0.052(4) 0.022(3) -0.006(3) 0.000(3) 0.015(3)
O1 0.079(6) 0.034(4) 0.039(4) 0.000(3) -0.006(4) 0.012(4)
O8 0.063(5) 0.065(6) 0.060(5) -0.009(4) 0.014(4) -0.014(4)
O7 0.072(6) 0.075(6) 0.056(5) -0.007(5) 0.024(5) -0.009(5)
C182 0.068(6) 0.064(6) 0.060(5) 0.0000 -0.020(4) 0.0000

loop_
_atom_type_symbol
_atom_type_scat_dispersion_real
_atom_type_scat_dispersion_imag
_atom_type_scat_Cromer_Mann_a1
_atom_type_scat_Cromer_Mann_b1
_atom_type_scat_Cromer_Mann_a2
_atom_type_scat_Cromer_Mann_b2
_atom_type_scat_Cromer_Mann_a3
_atom_type_scat_Cromer_Mann_b3
_atom_type_scat_Cromer_Mann_a4
_atom_type_scat_Cromer_Mann_b4
_atom_type_scat_Cromer_Mann_c
_atom_type_scat_source
C 0.0033 0.0016 2.3100 20.8439 1.0200 10.2075 1.5886 0.5687 0.8650 51.6512 0.2156 'International Tables Vol C 4.2.6.8 and 6.1.1.4'
H 0.0000 0.0000 0.4930 10.5109 0.3229 26.1257 0.1402 3.1424 0.0408 57.7998 0.0030 'International Tables Vol C 4.2.6.8 and 6.1.1.4'
N 0.0061 0.0033 12.2126 0.0057 3.1322 9.8933 2.0125 28.9975 1.1663 0.5826 -11.5290 'International Tables Vol C 4.2.6.8 and 6.1.1.4'
O 0.0106 0.0060 3.0485 13.2771 2.2868 5.7011 1.5463 0.3239 0.8670 32.9089 0.2508 'International Tables Vol C 4.2.6.8 and 6.1.1.4'
Br -0.2901 2.4595 17.1789 2.1723 5.2358 16.5796 5.6377 0.2609 3.9851 41.4328 2.9557 'International Tables Vol C 4.2.6.8 and 6.1.1.4'

loop_
_geom_angle_atom_site_label_1
_geom_angle_site_symmetry_1
_geom_angle_atom_site_label_2
_geom_angle_atom_site_label_3
_geom_angle_site_symmetry_3
_geom_angle
_geom_angle_publ_flag
C2 . C1 C6 . 119.8(5) yes
C2 . C1 O1 . 121.4(7) yes
C6 . C1 O1 . 118.6(7) yes
C1 . C2 C3 . 119.2(5) yes
C1 . C2 O2 . 115.1(7) yes
C3 . C2 O2 . 125.7(8) yes
C2 . C3 C4 . 120.3(6) yes
C2 . C3 H31 . 119.3 no
C4 . C3 H31 . 120.3 no
C3 . C4 C5 . 120.6(6) yes
C3 . C4 C21 . 126.9(7) yes
C5 . C4 C21 . 112.4(7) yes
C4 . C5 C6 . 119.2(6) yes
C4 . C5 C19 . 115.0(7) yes
C6 . C5 C19 . 125.6(7) yes
C5 . C6 C1 . 120.7(6) yes
C5 . C6 H61 . 118.9 no
C1 . C6 H61 . 120.4 no
C8 . C7 C12 . 120.0(6) yes
C8 . C7 O7 . 119.4(9) yes
C12 . C7 O7 . 120.6(9) yes
C7 . C8 C9 . 120.3(6) yes
C7 . C8 O8 . 116.8(8) yes
C9 . C8 O8 . 122.8(8) yes
C8 . C9 C10 . 119.5(6) yes
C8 . C9 H91 . 120.2 no
C10 . C9 H91 . 120.4 no
C9 . C10 C11 . 120.2(6) yes
C9 . C10 C21 . 126.9(7) yes
C11 . C10 C21 . 112.9(7) yes
C10 . C11 C12 . 119.8(6) yes
C10 . C11 C19 . 115.6(7) yes
C12 . C11 C19 . 124.6(7) yes
C11 . C12 C7 . 120.1(6) yes
C11 . C12 H121 . 120.0 no
C7 . C12 H121 . 119.9 no
C14 . C13 C18 . 121.2(6) yes
C14 . C13 H131 . 119.2 no
C18 . C13 H131 . 119.6 no
C13 . C14 C15 . 119.6(6) yes
C13 . C14 H141 . 121.2 no
C15 . C14 H141 . 119.2 no
C14 . C15 C16 . 119.7(6) yes
C14 . C15 H151 . 120.1 no
C16 . C15 H151 . 120.2 no
C15 . C16 C17 . 121.0(6) yes
C15 . C16 C21 . 126.7(7) yes
C17 . C16 C21 . 112.3(7) yes
C16 . C17 C18 . 119.3(6) yes
C16 . C17 C19 . 115.4(7) yes
C18 . C17 C19 . 125.3(7) yes
C17 . C18 C13 . 119.2(6) yes
C17 . C18 H181 . 119.2 no
C13 . C18 H181 . 121.5 no
C5 . C19 C17 . 104.4(7) yes
C5 . C19 C11 . 103.5(7) yes
C17 . C19 C11 . 104.6(7) yes
C5 . C19 C20 . 115.2(8) yes
C17 . C19 C20 . 112.8(7) yes
C11 . C19 C20 . 115.1(8) yes
C19 . C20 H201 . 110.0 no
C19 . C20 H202 . 108.5 no
H201 . C20 H202 . 109.4 no
C19 . C20 H203 . 109.4 no
H201 . C20 H203 . 110.6 no
H202 . C20 H203 . 108.9 no
C4 . C21 C16 . 104.1(7) yes
C4 . C21 C10 . 107.0(7) yes
C16 . C21 C10 . 104.3(7) yes
C4 . C21 C22 . 113.9(7) yes
C16 . C21 C22 . 111.9(7) yes
C10 . C21 C22 . 114.7(7) yes
C21 . C22 H221 . 111.4 no
C21 . C22 H222 . 108.9 no
H221 . C22 H222 . 108.8 no
C21 . C22 H223 . 110.5 no
H221 . C22 H223 . 109.7 no
H222 . C22 H223 . 107.4 no
C51 . N50 C61 . 111.0(7) yes
C51 . N50 C71 . 106.4(6) yes
C61 . N50 C71 . 110.6(7) yes
C51 . N50 C81 . 110.7(7) yes
C61 . N50 C81 . 107.6(6) yes
C71 . N50 C81 . 110.5(7) yes
N50 . C51 C52 . 113.1(7) yes
N50 . C51 H511 . 109.8 no
C52 . C51 H511 . 102.8 no
N50 . C51 H512 . 108.7 no
C52 . C51 H512 . 116.1 no
H511 . C51 H512 . 105.8 no
C51 . C52 H521 . 103.9 no
C51 . C52 H522 . 120.3 no
H521 . C52 H522 . 124.6 no
C51 . C52 H523 . 97.5 no
H521 . C52 H523 . 92.5 no
H522 . C52 H523 . 111.6 no
N50 . C61 C62 . 111.9(7) yes
N50 . C61 H611 . 107.9 no
C62 . C61 H611 . 108.6 no
N50 . C61 H612 . 110.8 no
C62 . C61 H612 . 110.5 no
H611 . C61 H612 . 106.9 no
C61 . C62 H621 . 107.2 no
C61 . C62 H622 . 107.8 no
H621 . C62 H622 . 108.1 no
C61 . C62 H623 . 108.2 no
H621 . C62 H623 . 112.2 no
H622 . C62 H623 . 113.2 no
N50 . C71 C72 . 111.8(7) yes
N50 . C71 H711 . 111.9 no
C72 . C71 H711 . 108.6 no
N50 . C71 H712 . 109.9 no
C72 . C71 H712 . 105.6 no
H711 . C71 H712 . 108.9 no
C71 . C72 H721 . 111.7 no
C71 . C72 H722 . 108.0 no
H721 . C72 H722 . 108.8 no
C71 . C72 H723 . 110.5 no
H721 . C72 H723 . 110.2 no
H722 . C72 H723 . 107.5 no
N50 . C81 C82 . 112.9(7) yes
N50 . C81 H811 . 108.4 no
C82 . C81 H811 . 107.4 no
N50 . C81 H812 . 110.7 no
C82 . C81 H812 . 108.7 no
H811 . C81 H812 . 108.7 no
C81 . C82 H821 . 108.6 no
C81 . C82 H822 . 109.4 no
H821 . C82 H822 . 107.2 no
C81 . C82 H823 . 109.8 no
H821 . C82 H823 . 110.4 no
H822 . C82 H823 . 111.4 no
C171 5_565 N150 C161 5_565 106.7(7) yes
C171 5_565 N150 C181 5_565 108.1(7) yes
C161 5_565 N150 C181 5_565 111.1(8) yes
C171 5_565 N150 C151 5_565 109.7(7) yes
C161 5_565 N150 C151 5_565 109.5(8) yes
C181 5_565 N150 C151 5_565 111.6(6) yes
C171 5_565 N150 C151 . 69.5(9) yes
C161 5_565 N150 C151 . 72.7(8) yes
C181 5_565 N150 C151 . 176.2(10) yes
C151 5_565 N150 C151 . 67.1(12) yes
C171 5_565 N150 C161 . 176.4(10) yes
C161 5_565 N150 C161 . 69.7(9) yes
C181 5_565 N150 C161 . 73.0(8) yes
C151 5_565 N150 C161 . 72.7(8) yes
C151 . N150 C161 . 109.5(8) yes
C171 5_565 N150 C171 . 76.8(14) yes
C161 5_565 N150 C171 . 176.4(10) yes
C181 5_565 N150 C171 . 66.6(9) yes
C151 5_565 N150 C171 . 69.5(9) yes
C151 . N150 C171 . 109.7(7) yes
C171 5_565 N150 C181 . 66.6(9) yes
C161 5_565 N150 C181 . 73.0(8) yes
C181 5_565 N150 C181 . 69.5(8) yes
C151 5_565 N150 C181 . 176.2(10) yes
C151 . N150 C181 . 111.6(6) yes
C161 . N150 C171 . 106.7(7) yes
C161 . N150 C181 . 111.1(8) yes
C171 . N150 C181 . 108.1(7) yes
N150 . C151 C172 5_565 111.7(11) yes
N150 . C151 C151 5_565 56.4(6) yes
C172 5_565 C151 C151 5_565 124.5(8) yes
N150 . C151 C171 5_565 55.8(6) yes
C172 5_565 C151 C171 5_565 56.2(7) yes
C151 5_565 C151 C171 5_565 93.8(7) yes
N150 . C151 C161 5_565 54.0(5) yes
C172 5_565 C151 C161 5_565 127.5(13) yes
C151 5_565 C151 C161 5_565 91.2(6) yes
C171 5_565 C151 C161 5_565 87.8(9) yes
N150 . C151 C152 . 110.5(8) yes
C172 5_565 C151 C152 . 85.1(15) yes
C151 5_565 C151 C152 . 149.9(12) yes
C171 5_565 C151 C152 . 99.4(14) yes
C161 5_565 C151 C152 . 62.6(9) yes
N150 . C151 H1511 . 108.1 no
C172 5_565 C151 H1511 . 33.5 no
C151 5_565 C151 H1511 . 93.8 no
C171 5_565 C151 H1511 . 65.3 no
C161 5_565 C151 H1511 . 152.9 no
N150 . C151 H1512 . 110.0 no
C172 5_565 C151 H1512 . 131.1 no
C151 5_565 C151 H1512 . 63.6 no
C171 5_565 C151 H1512 . 156.8 no
C161 5_565 C151 H1512 . 97.5 no
C152 . C151 H1511 . 116.4 no
C152 . C151 H1512 . 103.1 no
H1511 . C151 H1512 . 108.6 no
C151 . C152 H1611 5_565 67.7 no
C151 . C152 C161 5_565 65.0(8) yes
H1611 5_565 C152 C161 5_565 24.1 no
C151 . C152 H1521 . 107.5 no
H1611 5_565 C152 H1521 . 144.4 no
C161 5_565 C152 H1521 . 167.0 no
C151 . C152 H1522 . 98.5 no
H1611 5_565 C152 H1522 . 122.1 no
C161 5_565 C152 H1522 . 98.2 no
H1521 . C152 H1522 . 93.4 no
C151 . C152 H1523 . 120.2 no
H1611 5_565 C152 H1523 . 52.9 no
C161 5_565 C152 H1523 . 58.0 no
H1521 . C152 H1523 . 124.2 no
H1522 . C152 H1523 . 105.7 no
N150 . C161 C161 5_565 55.1(4) yes
N150 . C161 C152 5_565 100.6(11) yes
C161 5_565 C161 C152 5_565 138.6(8) yes
N150 . C161 C151 5_565 53.3(6) yes
C161 5_565 C161 C151 5_565 88.8(6) yes
C152 5_565 C161 C151 5_565 52.3(7) yes
N150 . C161 C181 5_565 53.3(5) yes
C161 5_565 C161 C181 5_565 89.8(4) yes
C152 5_565 C161 C181 5_565 101.1(12) yes
C151 5_565 C161 C181 5_565 87.9(9) yes
N150 . C161 C162 . 111.4(8) yes
C161 5_565 C161 C162 . 56.3(5) yes
C152 5_565 C161 C162 . 131.5(18) yes
C151 5_565 C161 C162 . 125.5(19) yes
C181 5_565 C161 C162 . 127.2(18) yes
N150 . C161 H1611 . 109.9 no
C161 5_565 C161 H1611 . 125.3 no
C152 5_565 C161 H1611 . 24.4 no
C151 5_565 C161 H1611 . 56.6 no
C181 5_565 C161 H1611 . 125.0 no
N150 . C161 H1612 . 110.8 no
C161 5_565 C161 H1612 . 125.2 no
C152 5_565 C161 H1612 . 93.3 no
C151 5_565 C161 H1612 . 127.2 no
C181 5_565 C161 H1612 . 57.6 no
C162 . C161 H1611 . 107.8 no
C162 . C161 H1612 . 107.3 no
H1611 . C161 H1612 . 109.4 no
C161 . C162 C161 5_565 67.4(9) yes
C161 . C162 H1622 5_565 72.1 no
C161 5_565 C162 H1622 5_565 108.8 no
C161 . C162 H1621 5_565 177.1 no
C161 5_565 C162 H1621 5_565 110.0 no
H1622 5_565 C162 H1621 5_565 108.3 no
C161 . C162 H1623 5_565 72.0 no
C161 5_565 C162 H1623 5_565 110.0 no
H1622 5_565 C162 H1623 5_565 109.5 no
H1621 5_565 C162 H1623 5_565 110.3 no
C161 . C162 H1621 . 110.0 no
C161 5_565 C162 H1621 . 177.1 no
H1622 5_565 C162 H1621 . 69.0 no
H1621 5_565 C162 H1621 . 72.7 no
H1623 5_565 C162 H1621 . 69.6 no
C161 . C162 H1622 . 108.8 no
C161 5_565 C162 H1622 . 72.1 no
H1622 5_565 C162 H1622 . 69.2 no
H1621 5_565 C162 H1622 . 69.0 no
H1623 5_565 C162 H1622 . 177.9 no
C161 . C162 H1623 . 110.0 no
C161 5_565 C162 H1623 . 72.0 no
H1622 5_565 C162 H1623 . 177.9 no
H1621 5_565 C162 H1623 . 69.6 no
H1623 5_565 C162 H1623 . 71.8 no
H1621 . C162 H1622 . 108.3 no
H1621 . C162 H1623 . 110.3 no
H1622 . C162 H1623 . 109.5 no
N150 . C171 C181 5_565 56.3(6) yes
N150 . C171 C151 5_565 54.7(5) yes
C181 5_565 C171 C151 5_565 94.6(10) yes
N150 . C171 H1811 5_565 91.0 no
C181 5_565 C171 H1811 5_565 34.8 no
C151 5_565 C171 H1811 5_565 121.0 no
N150 . C171 C172 . 112.3(7) yes
C181 5_565 C171 C172 . 136.2(14) yes
C151 5_565 C171 C172 . 57.9(7) yes
H1811 5_565 C171 C172 . 129.3 no
N150 . C171 H1711 . 110.3 no
C181 5_565 C171 H1711 . 113.9 no
C151 5_565 C171 H1711 . 132.3 no
H1811 5_565 C171 H1711 . 102.4 no
C172 . C171 H1711 . 109.6 no
N150 . C171 H1712 . 108.4 no
C181 5_565 C171 H1712 . 53.7 no
C151 5_565 C171 H1712 . 118.3 no
H1811 5_565 C171 H1712 . 23.5 no
C172 . C171 H1712 . 106.8 no
H1711 . C171 H1712 . 109.4 no
C171 . C172 C151 5_565 65.9(7) yes
C171 . C172 H1511 5_565 73.3 no
C151 5_565 C172 H1511 5_565 34.1 no
C171 . C172 H1721 . 111.1 no
C151 5_565 C172 H1721 . 173.7 no
H1511 5_565 C172 H1721 . 151.7 no
C171 . C172 H1722 . 107.0 no
C151 5_565 C172 H1722 . 74.8 no
H1511 5_565 C172 H1722 . 43.8 no
H1721 . C172 H1722 . 111.5 no
C171 . C172 H1723 . 108.3 no
C151 5_565 C172 H1723 . 65.5 no
H1511 5_565 C172 H1723 . 92.3 no
H1721 . C172 H1723 . 111.5 no
H1722 . C172 H1723 . 107.2 no
N150 . C181 C171 5_565 57.1(6) yes
N150 . C181 C181 5_565 55.2(4) yes
C171 5_565 C181 C181 5_565 93.0(7) yes
N150 . C181 C161 5_565 53.7(5) yes
C171 5_565 C181 C161 5_565 89.5(8) yes
C181 5_565 C181 C161 5_565 90.2(4) yes
N150 . C181 C182 . 111.9(8) yes
C171 5_565 C181 C182 . 129(2) yes
C181 5_565 C181 C182 . 56.7(4) yes
C161 5_565 C181 C182 . 125.8(19) yes
N150 . C181 H1811 . 109.4 no
C171 5_565 C181 H1811 . 52.4 no
C181 5_565 C181 H1811 . 123.9 no
C161 5_565 C181 H1811 . 125.7 no
C182 . C181 H1811 . 108.5 no
N150 . C181 H1812 . 109.6 no
C171 5_565 C181 H1812 . 122.6 no
C181 5_565 C181 H1812 . 126.6 no
C161 5_565 C181 H1812 . 55.8 no
C182 . C181 H1812 . 108.0 no
H1811 . C181 H1812 . 109.4 no
C2 . O2 H21 . 113.1 no
C1 . O1 H11 . 138.1 no
C8 . O8 H81 . 116.6 no
C7 . O7 H71 . 107.0 no
C181 5_565 C182 C181 . 66.7(9) yes
C181 5_565 C182 H1822 5_565 108.6 no
C181 . C182 H1822 5_565 70.7 no
C181 5_565 C182 H1821 5_565 109.8 no
C181 . C182 H1821 5_565 175.8 no
H1822 5_565 C182 H1821 5_565 109.1 no
C181 5_565 C182 H1823 5_565 109.5 no
C181 . C182 H1823 5_565 73.5 no
H1822 5_565 C182 H1823 5_565 109.5 no
H1821 5_565 C182 H1823 5_565 110.3 no
C181 5_565 C182 H1821 . 175.8 no
C181 . C182 H1821 . 109.8 no
H1822 5_565 C182 H1821 . 67.6 no
H1821 5_565 C182 H1821 . 73.5 no
H1823 5_565 C182 H1821 . 70.9 no
C181 5_565 C182 H1822 . 70.7 no
C181 . C182 H1822 . 108.6 no
H1822 5_565 C182 H1822 . 72.5 no
H1821 5_565 C182 H1822 . 67.6 no
H1823 5_565 C182 H1822 . 177.7 no
C181 5_565 C182 H1823 . 73.5 no
C181 . C182 H1823 . 109.5 no
H1822 5_565 C182 H1823 . 177.7 no
H1821 5_565 C182 H1823 . 70.9 no
H1823 5_565 C182 H1823 . 68.5 no
H1821 . C182 H1822 . 109.1 no
H1821 . C182 H1823 . 110.3 no
H1822 . C182 H1823 . 109.5 no
C152 5_565 H1611 C161 . 131.5 no
H1812 5_565 H1612 C161 . 121.4 no
H1511 5_565 H1722 C172 . 67.4 no
H1811 5_565 H1712 C171 . 114.6 no
H1722 5_565 H1511 C151 . 151.9 no
H1722 5_565 H1511 C172 5_565 68.8 no
C151 . H1511 C172 5_565 112.3 no
H1712 5_565 H1811 C181 . 120.8 no
H1712 5_565 H1811 C171 5_565 41.9 no
C181 . H1811 C171 5_565 92.8 no
H1612 5_565 H1812 C181 . 125.0 no

loop_
_geom_bond_atom_site_label_1
_geom_bond_atom_site_label_2
_geom_bond_site_symmetry_2
_geom_bond_distance
_geom_bond_publ_flag
C1 C2 . 1.408(12) yes
C1 C6 . 1.371(12) yes
C1 O1 . 1.372(7) yes
C2 C3 . 1.396(12) yes
C2 O2 . 1.366(7) yes
C3 C4 . 1.362(12) yes
C3 H31 . 0.952 no
C4 C5 . 1.398(11) yes
C4 C21 . 1.543(12) yes
C5 C6 . 1.389(12) yes
C5 C19 . 1.536(11) yes
C6 H61 . 0.954 no
C7 C8 . 1.371(14) yes
C7 C12 . 1.384(14) yes
C7 O7 . 1.373(7) yes
C8 C9 . 1.404(13) yes
C8 O8 . 1.368(8) yes
C9 C10 . 1.376(12) yes
C9 H91 . 0.960 no
C10 C11 . 1.391(12) yes
C10 C21 . 1.526(11) yes
C11 C12 . 1.388(13) yes
C11 C19 . 1.505(13) yes
C12 H121 . 0.960 no
C13 C14 . 1.387(14) yes
C13 C18 . 1.361(14) yes
C13 H131 . 0.959 no
C14 C15 . 1.395(12) yes
C14 H141 . 0.974 no
C15 C16 . 1.360(12) yes
C15 H151 . 0.965 no
C16 C17 . 1.392(12) yes
C16 C21 . 1.547(11) yes
C17 C18 . 1.410(12) yes
C17 C19 . 1.530(12) yes
C18 H181 . 0.953 no
C19 C20 . 1.500(13) yes
C20 H201 . 0.941 no
C20 H202 . 0.961 no
C20 H203 . 0.946 no
C21 C22 . 1.514(12) yes
C22 H221 . 0.940 no
C22 H222 . 0.968 no
C22 H223 . 0.957 no
N50 C51 . 1.519(8) yes
N50 C61 . 1.516(9) yes
N50 C71 . 1.492(8) yes
N50 C81 . 1.506(9) yes
C51 C52 . 1.577(9) yes
C51 H511 . 0.960 no
C51 H512 . 0.985 no
C52 H521 . 1.018 no
C52 H522 . 0.728 no
C52 H523 . 1.128 no
C61 C62 . 1.576(9) yes
C61 H611 . 0.996 no
C61 H612 . 0.935 no
C62 H621 . 0.964 no
C62 H622 . 0.953 no
C62 H623 . 0.905 no
C71 C72 . 1.539(9) yes
C71 H711 . 0.933 no
C71 H712 . 0.973 no
C72 H721 . 0.938 no
C72 H722 . 0.970 no
C72 H723 . 0.954 no
C81 C82 . 1.560(9) yes
C81 H811 . 0.979 no
C81 H812 . 0.930 no
C82 H821 . 0.969 no
C82 H822 . 0.958 no
C82 H823 . 0.920 no
N150 C171 5_565 1.520(9) yes
N150 C161 5_565 1.514(9) yes
N150 C181 5_565 1.506(9) yes
N150 C151 5_565 1.501(9) yes
N150 C151 . 1.501(9) yes
N150 C161 . 1.514(9) yes
N150 C171 . 1.520(9) yes
N150 C181 . 1.506(9) yes
C151 C172 5_565 1.60(2) yes
C151 C151 5_565 1.66(3) yes
C151 C171 5_565 1.723(19) yes
C151 C161 5_565 1.787(19) yes
C151 C152 . 1.561(10) yes
C151 H1511 . 0.969 no
C151 H1512 . 0.941 no
C152 H1611 5_565 0.967 no
C152 C161 5_565 1.75(3) yes
C152 H1521 . 0.976 no
C152 H1522 . 1.149 no
C152 H1523 . 0.776 no
C161 C161 5_565 1.73(2) yes
C161 C181 5_565 1.80(2) yes
C161 C162 . 1.561(10) yes
C161 H1611 . 0.954 no
C161 H1612 . 0.947 no
C162 H1622 5_565 0.962 no
C162 H1621 5_565 0.952 no
C162 H1623 5_565 0.938 no
C162 H1621 . 0.952 no
C162 H1622 . 0.962 no
C162 H1623 . 0.938 no
C171 C181 5_565 1.66(2) yes
C171 H1811 5_565 1.317 no
C171 C172 . 1.568(9) yes
C171 H1711 . 0.932 no
C171 H1712 . 0.968 no
C172 H1511 5_565 0.954 no
C172 H1721 . 0.913 no
C172 H1722 . 0.964 no
C172 H1723 . 0.963 no
C181 C181 5_565 1.72(2) yes
C181 C182 . 1.561(10) yes
C181 H1811 . 0.949 no
C181 H1812 . 0.951 no
O2 H21 . 0.856 no
O1 H11 . 0.856 no
O8 H81 . 0.871 no
O7 H71 . 0.879 no
C182 H1822 5_565 0.957 no
C182 H1821 5_565 0.948 no
C182 H1823 5_565 0.943 no
C182 H1821 . 0.948 no
C182 H1822 . 0.957 no
C182 H1823 . 0.943 no
H1612 H1812 5_565 0.755 no
H1722 H1511 5_565 0.716 no
H1712 H1811 5_565 0.577 no

loop_
_geom_hbond_atom_site_label_D
_geom_hbond_site_symmetry_D
_geom_hbond_atom_site_label_H
_geom_hbond_atom_site_label_A
_geom_hbond_site_symmetry_A
_geom_hbond_angle_DHA
_geom_hbond_distance_DH
_geom_hbond_distance_HA
_geom_hbond_distance_DA
_geom_hbond_publ_flag
C20 . H202 O1 2_665 169.9(7) 0.961 2.511 3.461(16) yes
C52 . H523 O8 . 121.1(7) 1.128 2.560 3.288(16) yes
C62 . H623 C72 . 121.4(9) 0.905 2.587 3.155(16) yes
C152 . H1523 C162 . 120.2(14) 0.776 2.555 3.021(16) yes
C161 . H1611 C152 5_565 131.5(17) 0.954 0.967 1.751(16) yes
C152 5_565 H1611 C161 5_565 146.0(13) 0.967 2.411 3.258(16) yes
C152 5_565 H1611 C162 . 170.4(15) 0.967 2.063 3.021(16) yes
C161 . H1611 O8 8_454 153.7(9) 0.954 2.514 3.395(16) yes
C172 . H1723 C152 5_565 136.6(10) 0.963 1.330 2.135(16) yes
C172 5_565 H1511 C151 5_565 157.9(9) 0.954 1.976 2.882(16) yes
